data_1519150
loop_
_publ_author_name
'Bochmann, Manfred'
'Coles, Simon J.'
'Hursthouse, Michael B.'

_publ_section_title
;
 C28H58Cl2N2P2Se2Ti, C7H8
;
_journal_name_full 'Crystal Structure Report Archive'
_journal_page_first 1196
_journal_year 1994
_chemical_formula_moiety 'C28 H58 Cl2 N2 P2 Se2 Ti, C7 H8'
_chemical_formula_sum 'C35 H66 Cl2 N2 P2 Se2 Ti'
_chemical_formula_weight 853.56
_space_group_IT_number 61
_symmetry_cell_setting orthorhombic
_symmetry_space_group_name_Hall '-P 2ac 2ab'
_symmetry_space_group_name_H-M 'P b c a'
_atom_sites_solution_hydrogens geom
_atom_sites_solution_primary direct
_atom_sites_solution_secondary difmap
_cell_angle_alpha 90.00
_cell_angle_beta 90.00
_cell_angle_gamma 90.00
_cell_formula_units_Z 8
_cell_length_a 13.233(7)
_cell_length_b 17.2161(10)
_cell_length_c 35.163(11)
_cell_measurement_temperature 120(2)
_cell_volume 8011(5)
_computing_cell_refinement REFINE
_computing_data_collection 'MADNES (Pflugrath & Messerschmidt, 1989)'
_computing_data_reduction 'ABSURD (Karaulov, 1992)'
_computing_publication_material SHELXL97
_computing_structure_refinement 'SHELXL97 (Sheldrick, 2008)'
_computing_structure_solution 'SIR92 (Altomare, Cascarano, Giacovazzo & Guaglitardi, 1993)'
_diffrn_ambient_temperature 120(2)
_diffrn_measured_fraction_theta_full 0.909
_diffrn_measured_fraction_theta_max 0.909
_diffrn_measurement_device_type 'Delft instruments FAST area detector'
_diffrn_measurement_method 'Intensity measurements as described by Darr, Drake, Hursthouse & Malik (1993)'
_diffrn_radiation_monochromator graphite
_diffrn_radiation_source 'rotating anode generator'
_diffrn_radiation_type MoK\a
_diffrn_radiation_wavelength 0.71069
_diffrn_reflns_av_R_equivalents 0.0000
_diffrn_reflns_av_sigmaI/netI 0.0859
_diffrn_reflns_limit_h_max 15
_diffrn_reflns_limit_h_min 0
_diffrn_reflns_limit_k_max 19
_diffrn_reflns_limit_k_min 0
_diffrn_reflns_limit_l_max 41
_diffrn_reflns_limit_l_min 0
_diffrn_reflns_number 6436
_diffrn_reflns_theta_full 25.01
_diffrn_reflns_theta_max 25.01
_diffrn_reflns_theta_min 2.94
_exptl_absorpt_coefficient_mu 2.271
_exptl_absorpt_correction_T_max 0.8572
_exptl_absorpt_correction_T_min 0.6594
_exptl_absorpt_correction_type multi-scan
_exptl_absorpt_process_details 'SORTAV (R.H. Blessing, 1995, 1997)'
_exptl_crystal_colour unk
_exptl_crystal_density_diffrn 1.415
_exptl_crystal_density_method 'not measured'
_exptl_crystal_description unk
_exptl_crystal_F_000 3552
_exptl_crystal_size_max 0.20
_exptl_crystal_size_mid 0.10
_exptl_crystal_size_min 0.07
_refine_diff_density_max 0.852
_refine_diff_density_min -0.440
_refine_diff_density_rms 0.105
_refine_ls_extinction_method none
_refine_ls_goodness_of_fit_ref 1.008
_refine_ls_hydrogen_treatment constr
_refine_ls_matrix_type full
_refine_ls_number_parameters 379
_refine_ls_number_reflns 6436
_refine_ls_number_restraints 0
_refine_ls_restrained_S_all 1.008
_refine_ls_R_factor_all 0.0763
_refine_ls_R_factor_gt 0.0433
_refine_ls_shift/su_max 0.001
_refine_ls_shift/su_mean 0.000
_refine_ls_structure_factor_coef Fsqd
_refine_ls_weighting_details 'calc w=1/[\s^2^(Fo^2^)+(0.0456P)^2^+0.0000P] where P=(Fo^2^+2Fc^2^)/3'
_refine_ls_weighting_scheme calc
_refine_ls_wR_factor_gt 0.0880
_refine_ls_wR_factor_ref 0.0959
_reflns_number_gt 4334
_reflns_number_total 6436
_reflns_threshold_expression >2\s(I)
_cod_data_source_file eCrystal-1196.cif
_cod_data_source_block s92
_cod_depositor_comments
;
Citation :
Bochmann, Manfred and Coles, Simon J. and Hursthouse, Michael B. (1994) 
University of Southampton, Crystal Structure Report Archive. 
(doi:10.5258/ecrystals/1196)

http://ecrystals.chem.soton.ac.uk/1196/
;
_cod_original_sg_symbol_H-M Pbca
_cod_database_code 1519150

loop_
_symmetry_equiv_pos_as_xyz
'x, y, z'
'-x+1/2, -y, z+1/2'
'-x, y+1/2, -z+1/2'
'x+1/2, -y+1/2, -z'
'-x, -y, -z'
'x-1/2, y, -z-1/2'
'x, -y-1/2, z-1/2'
'-x-1/2, y-1/2, z'

loop_
_atom_site_label
_atom_site_type_symbol
_atom_site_fract_x
_atom_site_fract_y
_atom_site_fract_z
_atom_site_U_iso_or_equiv
_atom_site_adp_type
_atom_site_occupancy
_atom_site_symmetry_multiplicity
_atom_site_calc_flag
_atom_site_refinement_flags
_atom_site_disorder_assembly
_atom_site_disorder_group
Ti1 Ti -0.04377(6) 0.02294(4) 0.35564(2) 0.01332(19) Uani 1 1 d . . .
Se1 Se 0.10928(3) 0.08434(2) 0.394154(13) 0.01802(13) Uani 1 1 d . . .
Se2 Se -0.08250(3) 0.14952(2) 0.315945(13) 0.01643(13) Uani 1 1 d . . .
Cl1 Cl -0.04386(8) -0.08537(6) 0.39503(3) 0.0222(3) Uani 1 1 d . . .
Cl2 Cl -0.15447(8) -0.04346(6) 0.31568(3) 0.0208(3) Uani 1 1 d . . .
P1 P 0.18432(8) 0.03130(6) 0.34611(3) 0.0137(3) Uani 1 1 d . . .
P2 P -0.17599(8) 0.16525(6) 0.36591(3) 0.0142(3) Uani 1 1 d . . .
N1 N 0.0846(2) -0.00373(18) 0.32396(10) 0.0122(8) Uani 1 1 d . . .
N2 N -0.1428(2) 0.08612(18) 0.38918(10) 0.0122(8) Uani 1 1 d . . .
C1 C 0.2550(3) 0.1089(2) 0.31839(13) 0.0192(10) Uani 1 1 d . . .
C2 C 0.3146(3) 0.1612(2) 0.34532(14) 0.0292(12) Uani 1 1 d . . .
H2A H 0.3663 0.1305 0.3584 0.044 Uiso 1 1 calc R . .
H2B H 0.2686 0.1841 0.3641 0.044 Uiso 1 1 calc R . .
H2C H 0.3473 0.2028 0.3307 0.044 Uiso 1 1 calc R . .
C3 C 0.3249(3) 0.0763(3) 0.28780(14) 0.0297(12) Uani 1 1 d . . .
H3A H 0.2871 0.0401 0.2717 0.045 Uiso 1 1 calc R . .
H3B H 0.3813 0.0488 0.2999 0.045 Uiso 1 1 calc R . .
H3C H 0.3512 0.1189 0.2722 0.045 Uiso 1 1 calc R . .
C4 C 0.1751(3) 0.1602(2) 0.29964(14) 0.0242(11) Uani 1 1 d . . .
H4A H 0.1344 0.1289 0.2821 0.036 Uiso 1 1 calc R . .
H4B H 0.2084 0.2021 0.2855 0.036 Uiso 1 1 calc R . .
H4C H 0.1313 0.1826 0.3193 0.036 Uiso 1 1 calc R . .
C5 C 0.2718(3) -0.0468(2) 0.36356(13) 0.0193(11) Uani 1 1 d . . .
C6 C 0.2147(3) -0.0984(2) 0.39150(13) 0.0257(12) Uani 1 1 d . . .
H6A H 0.1565 -0.1219 0.3787 0.039 Uiso 1 1 calc R . .
H6B H 0.1912 -0.0670 0.4130 0.039 Uiso 1 1 calc R . .
H6C H 0.2597 -0.1394 0.4008 0.039 Uiso 1 1 calc R . .
C7 C 0.3612(3) -0.0096(3) 0.38527(15) 0.0323(13) Uani 1 1 d . . .
H7A H 0.4045 0.0185 0.3673 0.048 Uiso 1 1 calc R . .
H7B H 0.4006 -0.0503 0.3979 0.048 Uiso 1 1 calc R . .
H7C H 0.3351 0.0267 0.4044 0.048 Uiso 1 1 calc R . .
C8 C 0.3144(3) -0.0989(2) 0.33171(14) 0.0240(12) Uani 1 1 d . . .
H8A H 0.3427 -0.0663 0.3115 0.036 Uiso 1 1 calc R . .
H8B H 0.2600 -0.1312 0.3213 0.036 Uiso 1 1 calc R . .
H8C H 0.3676 -0.1324 0.3421 0.036 Uiso 1 1 calc R . .
C9 C 0.0979(3) -0.0531(2) 0.28949(13) 0.0137(7) Uani 1 1 d . . .
H9 H 0.1718 -0.0540 0.2837 0.016 Uiso 1 1 calc R . .
C10 C 0.0663(3) -0.1368(2) 0.29690(13) 0.0194(11) Uani 1 1 d . . .
H10A H 0.1083 -0.1586 0.3176 0.023 Uiso 1 1 calc R . .
H10B H -0.0051 -0.1379 0.3053 0.023 Uiso 1 1 calc R . .
C11 C 0.0780(3) -0.1872(2) 0.26146(13) 0.0237(11) Uani 1 1 d . . .
H11A H 0.1506 -0.1923 0.2552 0.028 Uiso 1 1 calc R . .
H11B H 0.0513 -0.2398 0.2668 0.028 Uiso 1 1 calc R . .
C12 C 0.0227(3) -0.1531(2) 0.22791(13) 0.0219(11) Uani 1 1 d . . .
H12A H -0.0506 -0.1508 0.2335 0.026 Uiso 1 1 calc R . .
H12B H 0.0327 -0.1866 0.2053 0.026 Uiso 1 1 calc R . .
C13 C 0.0621(3) -0.0717(2) 0.21964(12) 0.0189(10) Uani 1 1 d . . .
H13A H 0.0265 -0.0500 0.1973 0.023 Uiso 1 1 calc R . .
H13B H 0.1352 -0.0741 0.2137 0.023 Uiso 1 1 calc R . .
C14 C 0.0450(3) -0.0188(2) 0.25444(12) 0.0194(11) Uani 1 1 d . . .
H14A H 0.0722 0.0337 0.2491 0.023 Uiso 1 1 calc R . .
H14B H -0.0284 -0.0139 0.2595 0.023 Uiso 1 1 calc R . .
C15 C -0.3140(3) 0.1668(2) 0.35046(14) 0.0222(11) Uani 1 1 d . . .
C16 C -0.3856(4) 0.1863(3) 0.38317(16) 0.0355(14) Uani 1 1 d . . .
H16A H -0.3708 0.2386 0.3926 0.053 Uiso 1 1 calc R . .
H16B H -0.3764 0.1486 0.4038 0.053 Uiso 1 1 calc R . .
H16C H -0.4556 0.1842 0.3741 0.053 Uiso 1 1 calc R . .
C17 C -0.3293(4) 0.2260(3) 0.31786(14) 0.0323(13) Uani 1 1 d . . .
H17A H -0.2768 0.2184 0.2985 0.048 Uiso 1 1 calc R . .
H17B H -0.3247 0.2789 0.3280 0.048 Uiso 1 1 calc R . .
H17C H -0.3959 0.2182 0.3063 0.048 Uiso 1 1 calc R . .
C18 C -0.3379(4) 0.0868(2) 0.33428(14) 0.0281(12) Uani 1 1 d . . .
H18A H -0.3226 0.0470 0.3534 0.042 Uiso 1 1 calc R . .
H18B H -0.2967 0.0777 0.3116 0.042 Uiso 1 1 calc R . .
H18C H -0.4096 0.0842 0.3275 0.042 Uiso 1 1 calc R . .
C19 C -0.1427(3) 0.2582(2) 0.39187(13) 0.0162(10) Uani 1 1 d . . .
C20 C -0.0269(3) 0.2604(2) 0.39543(14) 0.0284(12) Uani 1 1 d . . .
H20A H -0.0044 0.2181 0.4121 0.043 Uiso 1 1 calc R . .
H20B H -0.0061 0.3103 0.4063 0.043 Uiso 1 1 calc R . .
H20C H 0.0035 0.2541 0.3702 0.043 Uiso 1 1 calc R . .
C21 C -0.1860(4) 0.2652(3) 0.43167(13) 0.0281(12) Uani 1 1 d . . .
H21A H -0.2594 0.2575 0.4308 0.042 Uiso 1 1 calc R . .
H21B H -0.1711 0.3169 0.4419 0.042 Uiso 1 1 calc R . .
H21C H -0.1555 0.2256 0.4481 0.042 Uiso 1 1 calc R . .
C22 C -0.1737(3) 0.3279(2) 0.36784(14) 0.0248(12) Uani 1 1 d . . .
H22A H -0.2473 0.3336 0.3684 0.037 Uiso 1 1 calc R . .
H22B H -0.1514 0.3201 0.3415 0.037 Uiso 1 1 calc R . .
H22C H -0.1422 0.3750 0.3781 0.037 Uiso 1 1 calc R . .
C23 C -0.1861(3) 0.0720(2) 0.42803(13) 0.0137(7) Uani 1 1 d . . .
H23 H -0.2288 0.1180 0.4345 0.016 Uiso 1 1 calc R . .
C24 C -0.2549(3) 0.0004(2) 0.42929(13) 0.0213(11) Uani 1 1 d . . .
H24A H -0.3114 0.0074 0.4112 0.026 Uiso 1 1 calc R . .
H24B H -0.2160 -0.0460 0.4214 0.026 Uiso 1 1 calc R . .
C25 C -0.2971(4) -0.0122(3) 0.46913(14) 0.0311(13) Uani 1 1 d . . .
H25A H -0.3436 0.0309 0.4755 0.037 Uiso 1 1 calc R . .
H25B H -0.3366 -0.0611 0.4695 0.037 Uiso 1 1 calc R . .
C26 C -0.2146(4) -0.0166(3) 0.49914(14) 0.0357(14) Uani 1 1 d . . .
H26A H -0.1733 -0.0638 0.4949 0.043 Uiso 1 1 calc R . .
H26B H -0.2459 -0.0206 0.5246 0.043 Uiso 1 1 calc R . .
C27 C -0.1472(4) 0.0545(3) 0.49771(14) 0.0304(13) Uani 1 1 d . . .
H27A H -0.1868 0.1009 0.5051 0.036 Uiso 1 1 calc R . .
H27B H -0.0914 0.0484 0.5162 0.036 Uiso 1 1 calc R . .
C28 C -0.1035(4) 0.0664(3) 0.45819(13) 0.0242(11) Uani 1 1 d . . .
H28A H -0.0580 0.0226 0.4520 0.029 Uiso 1 1 calc R . .
H28B H -0.0628 0.1147 0.4579 0.029 Uiso 1 1 calc R . .
C50 C -0.4560(3) 0.15278(16) 0.50100(9) 0.0409(15) Uani 1 1 d G . .
H50 H -0.4226 0.1170 0.5173 0.049 Uiso 1 1 calc R . .
C51 C -0.5348(3) 0.12773(14) 0.47791(10) 0.0465(16) Uani 1 1 d G . .
H51 H -0.5553 0.0749 0.4785 0.056 Uiso 1 1 calc R . .
C52 C -0.5836(2) 0.1800(2) 0.45404(10) 0.0431(15) Uani 1 1 d G . .
H52 H -0.6374 0.1629 0.4383 0.052 Uiso 1 1 calc R . .
C53 C -0.5535(2) 0.25738(19) 0.45324(9) 0.0454(15) Uani 1 1 d G . .
H53 H -0.5869 0.2931 0.4369 0.054 Uiso 1 1 calc R . .
C54 C -0.4747(3) 0.28243(13) 0.47632(10) 0.0328(13) Uani 1 1 d G . .
H54 H -0.4542 0.3353 0.4758 0.039 Uiso 1 1 calc R . .
C55 C -0.4260(2) 0.23014(18) 0.50020(9) 0.0342(13) Uani 1 1 d G . .
C56 C -0.3383(4) 0.2569(3) 0.52400(16) 0.0497(16) Uani 1 1 d . . .
H56A H -0.2833 0.2740 0.5074 0.074 Uiso 1 1 calc R . .
H56B H -0.3148 0.2139 0.5400 0.074 Uiso 1 1 calc R . .
H56C H -0.3598 0.3002 0.5402 0.074 Uiso 1 1 calc R . .

loop_
_atom_site_aniso_label
_atom_site_aniso_U_11
_atom_site_aniso_U_22
_atom_site_aniso_U_33
_atom_site_aniso_U_23
_atom_site_aniso_U_13
_atom_site_aniso_U_12
Ti1 0.0145(5) 0.0090(4) 0.0165(5) 0.0000(3) 0.0021(3) 0.0002(3)
Se1 0.0191(3) 0.0181(2) 0.0169(3) -0.00387(19) 0.0007(2) 0.00097(19)
Se2 0.0199(3) 0.0129(2) 0.0164(3) 0.00209(18) 0.0033(2) 0.00199(17)
Cl1 0.0262(7) 0.0139(5) 0.0267(7) 0.0070(5) 0.0062(5) 0.0039(5)
Cl2 0.0191(6) 0.0147(6) 0.0286(7) -0.0046(5) 0.0012(5) -0.0021(4)
P1 0.0115(6) 0.0136(6) 0.0159(6) -0.0014(5) 0.0009(5) 0.0008(4)
P2 0.0154(7) 0.0107(6) 0.0164(7) -0.0016(5) 0.0009(5) 0.0011(4)
N1 0.011(2) 0.0113(17) 0.015(2) 0.0010(14) -0.0011(16) 0.0012(13)
N2 0.0112(19) 0.0120(17) 0.014(2) -0.0003(15) 0.0025(15) 0.0019(14)
C1 0.011(3) 0.022(2) 0.024(3) -0.001(2) 0.003(2) -0.0050(18)
C2 0.028(3) 0.022(3) 0.037(3) 0.002(2) -0.001(2) -0.016(2)
C3 0.019(3) 0.031(3) 0.038(3) 0.001(2) 0.009(2) 0.002(2)
C4 0.020(3) 0.019(2) 0.034(3) 0.004(2) 0.002(2) -0.0116(19)
C5 0.013(3) 0.018(2) 0.027(3) 0.000(2) -0.008(2) 0.0020(18)
C6 0.029(3) 0.023(3) 0.025(3) 0.009(2) -0.004(2) 0.011(2)
C7 0.026(3) 0.033(3) 0.037(4) 0.000(2) -0.001(2) 0.004(2)
C8 0.010(3) 0.025(3) 0.037(3) 0.002(2) 0.002(2) 0.0061(19)
C9 0.0017(15) 0.0150(16) 0.025(2) 0.0025(13) 0.0038(13) 0.0011(12)
C10 0.024(3) 0.013(2) 0.022(3) -0.0021(19) -0.003(2) 0.0052(19)
C11 0.033(3) 0.010(2) 0.028(3) -0.006(2) 0.004(2) 0.005(2)
C12 0.020(3) 0.019(2) 0.027(3) -0.007(2) -0.001(2) -0.001(2)
C13 0.030(3) 0.013(2) 0.013(2) -0.0040(18) -0.001(2) -0.0024(19)
C14 0.034(3) 0.011(2) 0.013(3) -0.0010(19) -0.004(2) 0.0005(19)
C15 0.021(3) 0.017(2) 0.029(3) -0.007(2) -0.002(2) 0.0060(18)
C16 0.028(3) 0.034(3) 0.045(4) -0.015(2) -0.004(3) 0.006(2)
C17 0.033(3) 0.031(3) 0.033(3) 0.001(2) -0.013(3) 0.005(2)
C18 0.031(3) 0.021(3) 0.033(3) -0.007(2) -0.014(2) -0.001(2)
C19 0.016(3) 0.014(2) 0.018(3) -0.0053(19) -0.003(2) 0.0020(17)
C20 0.034(3) 0.009(2) 0.042(3) -0.008(2) -0.002(3) -0.003(2)
C21 0.036(3) 0.021(3) 0.028(3) -0.009(2) -0.005(2) -0.006(2)
C22 0.013(3) 0.017(2) 0.044(3) -0.003(2) 0.009(2) 0.0022(19)
C23 0.0017(15) 0.0150(16) 0.025(2) 0.0025(13) 0.0038(13) 0.0011(12)
C24 0.019(3) 0.019(2) 0.026(3) 0.0002(19) 0.008(2) -0.0060(19)
C25 0.038(3) 0.018(3) 0.037(3) -0.004(2) 0.022(3) -0.003(2)
C26 0.053(4) 0.029(3) 0.025(3) 0.008(2) 0.019(3) 0.000(3)
C27 0.043(3) 0.027(3) 0.021(3) 0.006(2) 0.005(2) 0.006(2)
C28 0.037(3) 0.017(2) 0.019(3) 0.0020(19) 0.001(2) 0.000(2)
C50 0.067(4) 0.023(3) 0.033(3) -0.001(2) 0.023(3) 0.006(3)
C51 0.057(4) 0.037(3) 0.046(4) 0.001(3) 0.023(3) -0.003(3)
C52 0.019(3) 0.062(4) 0.049(4) -0.012(3) 0.008(3) -0.007(3)
C53 0.052(4) 0.040(3) 0.044(4) 0.005(3) 0.012(3) 0.002(3)
C54 0.040(3) 0.021(3) 0.037(3) 0.003(2) 0.006(3) -0.003(2)
C55 0.046(4) 0.030(3) 0.027(3) -0.001(2) 0.011(3) 0.004(3)
C56 0.053(4) 0.061(4) 0.035(4) -0.006(3) 0.007(3) 0.015(3)

loop_
_atom_type_symbol
_atom_type_description
_atom_type_scat_dispersion_real
_atom_type_scat_dispersion_imag
_atom_type_scat_source
C C 0.0033 0.0016 'International Tables Vol C Tables 4.2.6.8 and 6.1.1.4'
H H 0.0000 0.0000 'International Tables Vol C Tables 4.2.6.8 and 6.1.1.4'
N N 0.0061 0.0033 'International Tables Vol C Tables 4.2.6.8 and 6.1.1.4'
P P 0.1023 0.0942 'International Tables Vol C Tables 4.2.6.8 and 6.1.1.4'
Cl Cl 0.1484 0.1585 'International Tables Vol C Tables 4.2.6.8 and 6.1.1.4'
Se Se -0.0929 2.2259 'International Tables Vol C Tables 4.2.6.8 and 6.1.1.4'
Ti Ti 0.2776 0.4457 'International Tables Vol C Tables 4.2.6.8 and 6.1.1.4'

loop_
_geom_angle_atom_site_label_1
_geom_angle_atom_site_label_2
_geom_angle_atom_site_label_3
_geom_angle
_geom_angle_site_symmetry_1
_geom_angle_site_symmetry_3
N2 Ti1 N1 159.43(13) . .
N2 Ti1 Cl1 94.69(10) . .
N1 Ti1 Cl1 98.19(10) . .
N2 Ti1 Cl2 101.74(10) . .
N1 Ti1 Cl2 94.70(10) . .
Cl1 Ti1 Cl2 88.01(5) . .
N2 Ti1 Se2 75.20(9) . .
N1 Ti1 Se2 93.29(9) . .
Cl1 Ti1 Se2 168.10(4) . .
Cl2 Ti1 Se2 87.94(4) . .
N2 Ti1 Se1 89.03(10) . .
N1 Ti1 Se1 74.85(10) . .
Cl1 Ti1 Se1 90.91(4) . .
Cl2 Ti1 Se1 169.23(4) . .
Se2 Ti1 Se1 95.11(3) . .
N2 Ti1 P2 31.01(9) . .
N1 Ti1 P2 135.43(10) . .
Cl1 Ti1 P2 125.27(5) . .
Cl2 Ti1 P2 96.06(5) . .
Se2 Ti1 P2 44.23(3) . .
Se1 Ti1 P2 93.31(4) . .
N2 Ti1 P1 131.75(10) . .
N1 Ti1 P1 30.88(10) . .
Cl1 Ti1 P1 95.98(4) . .
Cl2 Ti1 P1 125.52(5) . .
Se2 Ti1 P1 95.47(3) . .
Se1 Ti1 P1 43.97(3) . .
P2 Ti1 P1 123.21(4) . .
P1 Se1 Ti1 77.51(5) . .
P2 Se2 Ti1 77.59(4) . .
N1 P1 C5 112.77(18) . .
N1 P1 C1 114.19(19) . .
C5 P1 C1 111.6(2) . .
N1 P1 Se1 98.97(13) . .
C5 P1 Se1 109.28(15) . .
C1 P1 Se1 109.26(14) . .
C5 P1 Ti1 122.86(14) . .
C1 P1 Ti1 125.36(14) . .
Se1 P1 Ti1 58.52(3) . .
N2 P2 C19 113.38(19) . .
N2 P2 C15 114.13(19) . .
C19 P2 C15 110.37(19) . .
N2 P2 Se2 98.45(12) . .
C19 P2 Se2 111.34(14) . .
C15 P2 Se2 108.55(16) . .
C19 P2 Ti1 127.29(14) . .
C15 P2 Ti1 122.05(13) . .
Se2 P2 Ti1 58.18(3) . .
C9 N1 P1 119.9(3) . .
C9 N1 Ti1 131.1(2) . .
P1 N1 Ti1 108.66(18) . .
C23 N2 P2 118.9(3) . .
C23 N2 Ti1 132.4(2) . .
P2 N2 Ti1 108.66(18) . .
C3 C1 C2 110.0(4) . .
C3 C1 C4 109.2(4) . .
C2 C1 C4 106.5(4) . .
C3 C1 P1 113.6(3) . .
C2 C1 P1 110.6(3) . .
C4 C1 P1 106.7(3) . .
C1 C2 H2A 109.5 . .
C1 C2 H2B 109.5 . .
H2A C2 H2B 109.5 . .
C1 C2 H2C 109.5 . .
H2A C2 H2C 109.5 . .
H2B C2 H2C 109.5 . .
C1 C3 H3A 109.5 . .
C1 C3 H3B 109.5 . .
H3A C3 H3B 109.5 . .
C1 C3 H3C 109.5 . .
H3A C3 H3C 109.5 . .
H3B C3 H3C 109.5 . .
C1 C4 H4A 109.5 . .
C1 C4 H4B 109.5 . .
H4A C4 H4B 109.5 . .
C1 C4 H4C 109.5 . .
H4A C4 H4C 109.5 . .
H4B C4 H4C 109.5 . .
C6 C5 C7 107.6(4) . .
C6 C5 C8 108.0(3) . .
C7 C5 C8 108.7(4) . .
C6 C5 P1 108.8(3) . .
C7 C5 P1 109.7(3) . .
C8 C5 P1 113.9(3) . .
C5 C6 H6A 109.5 . .
C5 C6 H6B 109.5 . .
H6A C6 H6B 109.5 . .
C5 C6 H6C 109.5 . .
H6A C6 H6C 109.5 . .
H6B C6 H6C 109.5 . .
C5 C7 H7A 109.5 . .
C5 C7 H7B 109.5 . .
H7A C7 H7B 109.5 . .
C5 C7 H7C 109.5 . .
H7A C7 H7C 109.5 . .
H7B C7 H7C 109.5 . .
C5 C8 H8A 109.5 . .
C5 C8 H8B 109.5 . .
H8A C8 H8B 109.5 . .
C5 C8 H8C 109.5 . .
H8A C8 H8C 109.5 . .
H8B C8 H8C 109.5 . .
N1 C9 C10 111.6(3) . .
N1 C9 C14 112.3(3) . .
C10 C9 C14 112.1(3) . .
N1 C9 H9 106.8 . .
C10 C9 H9 106.8 . .
C14 C9 H9 106.8 . .
C11 C10 C9 111.7(4) . .
C11 C10 H10A 109.3 . .
C9 C10 H10A 109.3 . .
C11 C10 H10B 109.3 . .
C9 C10 H10B 109.3 . .
H10A C10 H10B 107.9 . .
C12 C11 C10 111.7(3) . .
C12 C11 H11A 109.3 . .
C10 C11 H11A 109.3 . .
C12 C11 H11B 109.3 . .
C10 C11 H11B 109.3 . .
H11A C11 H11B 107.9 . .
C11 C12 C13 110.0(4) . .
C11 C12 H12A 109.7 . .
C13 C12 H12A 109.7 . .
C11 C12 H12B 109.7 . .
C13 C12 H12B 109.7 . .
H12A C12 H12B 108.2 . .
C12 C13 C14 110.0(4) . .
C12 C13 H13A 109.7 . .
C14 C13 H13A 109.7 . .
C12 C13 H13B 109.7 . .
C14 C13 H13B 109.7 . .
H13A C13 H13B 108.2 . .
C9 C14 C13 110.0(3) . .
C9 C14 H14A 109.7 . .
C13 C14 H14A 109.7 . .
C9 C14 H14B 109.7 . .
C13 C14 H14B 109.7 . .
H14A C14 H14B 108.2 . .
C16 C15 C18 110.5(4) . .
C16 C15 C17 109.4(4) . .
C18 C15 C17 107.0(4) . .
C16 C15 P2 112.5(3) . .
C18 C15 P2 107.0(3) . .
C17 C15 P2 110.2(3) . .
C15 C16 H16A 109.5 . .
C15 C16 H16B 109.5 . .
H16A C16 H16B 109.5 . .
C15 C16 H16C 109.5 . .
H16A C16 H16C 109.5 . .
H16B C16 H16C 109.5 . .
C15 C17 H17A 109.5 . .
C15 C17 H17B 109.5 . .
H17A C17 H17B 109.5 . .
C15 C17 H17C 109.5 . .
H17A C17 H17C 109.5 . .
H17B C17 H17C 109.5 . .
C15 C18 H18A 109.5 . .
C15 C18 H18B 109.5 . .
H18A C18 H18B 109.5 . .
C15 C18 H18C 109.5 . .
H18A C18 H18C 109.5 . .
H18B C18 H18C 109.5 . .
C21 C19 C22 110.3(4) . .
C21 C19 C20 107.4(4) . .
C22 C19 C20 107.1(4) . .
C21 C19 P2 115.1(3) . .
C22 C19 P2 109.6(3) . .
C20 C19 P2 107.0(3) . .
C19 C20 H20A 109.5 . .
C19 C20 H20B 109.5 . .
H20A C20 H20B 109.5 . .
C19 C20 H20C 109.5 . .
H20A C20 H20C 109.5 . .
H20B C20 H20C 109.5 . .
C19 C21 H21A 109.5 . .
C19 C21 H21B 109.5 . .
H21A C21 H21B 109.5 . .
C19 C21 H21C 109.5 . .
H21A C21 H21C 109.5 . .
H21B C21 H21C 109.5 . .
C19 C22 H22A 109.5 . .
C19 C22 H22B 109.5 . .
H22A C22 H22B 109.5 . .
C19 C22 H22C 109.5 . .
H22A C22 H22C 109.5 . .
H22B C22 H22C 109.5 . .
N2 C23 C28 111.7(3) . .
N2 C23 C24 112.6(3) . .
C28 C23 C24 110.8(3) . .
N2 C23 H23 107.2 . .
C28 C23 H23 107.2 . .
C24 C23 H23 107.2 . .
C25 C24 C23 111.0(4) . .
C25 C24 H24A 109.4 . .
C23 C24 H24A 109.4 . .
C25 C24 H24B 109.4 . .
C23 C24 H24B 109.4 . .
H24A C24 H24B 108.0 . .
C26 C25 C24 112.5(4) . .
C26 C25 H25A 109.1 . .
C24 C25 H25A 109.1 . .
C26 C25 H25B 109.1 . .
C24 C25 H25B 109.1 . .
H25A C25 H25B 107.8 . .
C25 C26 C27 111.1(4) . .
C25 C26 H26A 109.4 . .
C27 C26 H26A 109.4 . .
C25 C26 H26B 109.4 . .
C27 C26 H26B 109.4 . .
H26A C26 H26B 108.0 . .
C28 C27 C26 111.3(4) . .
C28 C27 H27A 109.4 . .
C26 C27 H27A 109.4 . .
C28 C27 H27B 109.4 . .
C26 C27 H27B 109.4 . .
H27A C27 H27B 108.0 . .
C27 C28 C23 111.8(4) . .
C27 C28 H28A 109.3 . .
C23 C28 H28A 109.3 . .
C27 C28 H28B 109.3 . .
C23 C28 H28B 109.3 . .
H28A C28 H28B 107.9 . .
C51 C50 C55 120.0 . .
C51 C50 H50 120.0 . .
C55 C50 H50 120.0 . .
C50 C51 C52 120.0 . .
C50 C51 H51 120.0 . .
C52 C51 H51 120.0 . .
C53 C52 C51 120.0 . .
C53 C52 H52 120.0 . .
C51 C52 H52 120.0 . .
C54 C53 C52 120.0 . .
C54 C53 H53 120.0 . .
C52 C53 H53 120.0 . .
C53 C54 C55 120.0 . .
C53 C54 H54 120.0 . .
C55 C54 H54 120.0 . .
C54 C55 C50 120.0 . .
C54 C55 C56 119.8(3) . .
C50 C55 C56 120.2(3) . .
C55 C56 H56A 109.5 . .
C55 C56 H56B 109.5 . .
H56A C56 H56B 109.5 . .
C55 C56 H56C 109.5 . .
H56A C56 H56C 109.5 . .
H56B C56 H56C 109.5 . .

loop_
_geom_bond_atom_site_label_1
_geom_bond_atom_site_label_2
_geom_bond_distance
_geom_bond_site_symmetry_2
Ti1 N2 2.071(3) .
Ti1 N1 2.082(3) .
Ti1 Cl1 2.3229(13) .
Ti1 Cl2 2.3296(14) .
Ti1 Se2 2.6382(8) .
Ti1 Se1 2.6557(12) .
Ti1 P2 3.0321(14) .
Ti1 P1 3.040(2) .
Se1 P1 2.1620(13) .
Se2 P2 2.1657(13) .
P1 N1 1.647(3) .
P1 C5 1.877(4) .
P1 C1 1.901(4) .
P2 N2 1.649(3) .
P2 C19 1.894(4) .
P2 C15 1.906(5) .
N1 C9 1.491(5) .
N2 C23 1.501(5) .
C1 C3 1.526(6) .
C1 C2 1.526(6) .
C1 C4 1.528(6) .
C2 H2A 0.9800 .
C2 H2B 0.9800 .
C2 H2C 0.9800 .
C3 H3A 0.9800 .
C3 H3B 0.9800 .
C3 H3C 0.9800 .
C4 H4A 0.9800 .
C4 H4B 0.9800 .
C4 H4C 0.9800 .
C5 C6 1.525(6) .
C5 C7 1.546(6) .
C5 C8 1.542(6) .
C6 H6A 0.9800 .
C6 H6B 0.9800 .
C6 H6C 0.9800 .
C7 H7A 0.9800 .
C7 H7B 0.9800 .
C7 H7C 0.9800 .
C8 H8A 0.9800 .
C8 H8B 0.9800 .
C8 H8C 0.9800 .
C9 C10 1.523(5) .
C9 C14 1.535(6) .
C9 H9 1.0000 .
C10 C11 1.526(6) .
C10 H10A 0.9900 .
C10 H10B 0.9900 .
C11 C12 1.507(6) .
C11 H11A 0.9900 .
C11 H11B 0.9900 .
C12 C13 1.523(5) .
C12 H12A 0.9900 .
C12 H12B 0.9900 .
C13 C14 1.543(6) .
C13 H13A 0.9900 .
C13 H13B 0.9900 .
C14 H14A 0.9900 .
C14 H14B 0.9900 .
C15 C16 1.527(7) .
C15 C18 1.524(6) .
C15 C17 1.547(6) .
C16 H16A 0.9800 .
C16 H16B 0.9800 .
C16 H16C 0.9800 .
C17 H17A 0.9800 .
C17 H17B 0.9800 .
C17 H17C 0.9800 .
C18 H18A 0.9800 .
C18 H18B 0.9800 .
C18 H18C 0.9800 .
C19 C21 1.517(6) .
C19 C22 1.524(6) .
C19 C20 1.538(6) .
C20 H20A 0.9800 .
C20 H20B 0.9800 .
C20 H20C 0.9800 .
C21 H21A 0.9800 .
C21 H21B 0.9800 .
C21 H21C 0.9800 .
C22 H22A 0.9800 .
C22 H22B 0.9800 .
C22 H22C 0.9800 .
C23 C28 1.526(6) .
C23 C24 1.533(5) .
C23 H23 1.0000 .
C24 C25 1.523(6) .
C24 H24A 0.9900 .
C24 H24B 0.9900 .
C25 C26 1.520(7) .
C25 H25A 0.9900 .
C25 H25B 0.9900 .
C26 C27 1.515(6) .
C26 H26A 0.9900 .
C26 H26B 0.9900 .
C27 C28 1.519(6) .
C27 H27A 0.9900 .
C27 H27B 0.9900 .
C28 H28A 0.9900 .
C28 H28B 0.9900 .
C50 C51 1.3900 .
C50 C55 1.3900 .
C50 H50 0.9500 .
C51 C52 1.3900 .
C51 H51 0.9500 .
C52 C53 1.3900 .
C52 H52 0.9500 .
C53 C54 1.3900 .
C53 H53 0.9500 .
C54 C55 1.3900 .
C54 H54 0.9500 .
C55 C56 1.502(6) .
C56 H56A 0.9800 .
C56 H56B 0.9800 .
C56 H56C 0.9800 .
